data_7109584
loop_
_publ_author_name
'Juliette Fremaux'
'Christel Dolain'
'Brice Kauffmann'
'Jonathan Clayden'
'Gilles Guichard'

_publ_section_title
;
 Influence of achiral units with gem-dimethyl substituents on the helical
 character of aliphatic oligourea foldamers
;
_journal_name_full Chem.Commun.
_journal_page_first 7415
_journal_paper_doi 10.1039/c3cc40961a
_journal_volume 49
_journal_year 2013
_chemical_absolute_configuration rm
_chemical_formula_sum 'C45 H91 N15 O9.5'
_chemical_formula_weight 994.83
_chemical_name_systematic
;
?
;
_space_group_IT_number 4
_symmetry_cell_setting monoclinic
_symmetry_space_group_name_Hall 'P 2yb'
_symmetry_space_group_name_H-M 'P 1 21 1'
_atom_sites_solution_hydrogens geom
_atom_sites_solution_primary direct
_atom_sites_solution_secondary difmap
_audit_creation_method SHELXL-97
_cell_angle_alpha 90.00
_cell_angle_beta 90.983(6)
_cell_angle_gamma 90.00
_cell_formula_units_Z 4
_cell_length_a 14.2758(7)
_cell_length_b 10.5020(7)
_cell_length_c 39.927(3)
_cell_measurement_reflns_used 7747
_cell_measurement_temperature 293(2)
_cell_measurement_theta_max 62.4
_cell_measurement_theta_min 6.9
_cell_volume 5985.2(7)
_computing_cell_refinement 'RIGAKU/MSC(2004), CrystalClear Version 1.3.6'
_computing_data_collection 'RIGAKU/MSC(2004), CrystalClear Version 1.3.6'
_computing_data_reduction 'RIGAKU/MSC(2004), CrystalClear Version 1.3.6'
_computing_molecular_graphics 'WinGX publication routines (Farrugia, 1999)'
_computing_publication_material 'WinGX publication routines (Farrugia, 1999)'
_computing_structure_refinement 'SHELXL-97 (Sheldrick, 2008)'
_computing_structure_solution 'SHELXD (Sheldrick, 2008)'
_diffrn_ambient_temperature 293(2)
_diffrn_measured_fraction_theta_full 0.993
_diffrn_measured_fraction_theta_max 0.993
_diffrn_measurement_device_type 'partial chi goniometer'
_diffrn_measurement_method 'omega scans'
_diffrn_radiation_monochromator Confocal
_diffrn_radiation_source 'rotating anode'
_diffrn_radiation_type CuK\a
_diffrn_radiation_wavelength 1.54187
_diffrn_reflns_av_R_equivalents 0.0856
_diffrn_reflns_av_sigmaI/netI 0.2397
_diffrn_reflns_limit_h_max 13
_diffrn_reflns_limit_h_min -13
_diffrn_reflns_limit_k_max 9
_diffrn_reflns_limit_k_min -9
_diffrn_reflns_limit_l_max 36
_diffrn_reflns_limit_l_min -36
_diffrn_reflns_number 56320
_diffrn_reflns_theta_full 45.03
_diffrn_reflns_theta_max 45.03
_diffrn_reflns_theta_min 6.55
_exptl_absorpt_coefficient_mu 0.641
_exptl_absorpt_correction_T_max 1.000
_exptl_absorpt_correction_T_min 0.581
_exptl_absorpt_correction_type multi-scan
_exptl_absorpt_process_details 'RIGAKU/MSC(2004), CrystalClear Version 1.3.6'
_exptl_crystal_colour colorless
_exptl_crystal_density_diffrn 1.104
_exptl_crystal_density_method 'not measured'
_exptl_crystal_description plate
_exptl_crystal_F_000 2170
_exptl_crystal_size_max 0.05
_exptl_crystal_size_mid 0.05
_exptl_crystal_size_min 0.01
_refine_diff_density_max 0.197
_refine_diff_density_min -0.182
_refine_diff_density_rms 0.048
_refine_ls_abs_structure_details 'Flack H D (1983), Acta Cryst. A39, 876-881'
_refine_ls_abs_structure_Flack 0.2(2)
_refine_ls_extinction_coef 0.00000
_refine_ls_extinction_expression Fc^*^=kFc[1+0.001xFc^2^\l^3^/sin(2\q)]^-1/4^
_refine_ls_extinction_method SHELXL
_refine_ls_goodness_of_fit_ref 0.874
_refine_ls_hydrogen_treatment mixed
_refine_ls_matrix_type full
_refine_ls_number_parameters 1284
_refine_ls_number_reflns 9534
_refine_ls_number_restraints 1
_refine_ls_restrained_S_all 0.874
_refine_ls_R_factor_all 0.1091
_refine_ls_R_factor_gt 0.0459
_refine_ls_shift/su_max 0.049
_refine_ls_shift/su_mean 0.004
_refine_ls_structure_factor_coef Fsqd
_refine_ls_weighting_details 'calc w=1/[\s^2^(Fo^2^)+(0.0449P)^2^+0.0000P] where P=(Fo^2^+2Fc^2^)/3'
_refine_ls_weighting_scheme calc
_refine_ls_wR_factor_gt 0.0833
_refine_ls_wR_factor_ref 0.1012
_reflns_number_gt 4719
_reflns_number_total 9534
_reflns_threshold_expression >2sigma(I)
_cod_data_source_file c3cc40961a.txt
_cod_data_source_block jf309_compound3
_cod_original_cell_volume 5985.1(6)
_cod_original_sg_symbol_H-M P2(1)
_cod_database_code 7109584

loop_
_symmetry_equiv_pos_as_xyz
'x, y, z'
'-x, y+1/2, -z'

loop_
_atom_site_label
_atom_site_type_symbol
_atom_site_fract_x
_atom_site_fract_y
_atom_site_fract_z
_atom_site_U_iso_or_equiv
_atom_site_adp_type
_atom_site_occupancy
_atom_site_symmetry_multiplicity
_atom_site_calc_flag
_atom_site_refinement_flags
O4 O 0.5765(3) 0.3995(4) 0.85650(10) 0.0933(15) Uani 1 1 d .
N100 N 1.0451(4) 0.4681(7) 0.83965(11) 0.0784(17) Uani 1 1 d .
H100 H 1.1034 0.4499 0.8375 0.094 Uiso 1 1 calc R
O1 O 0.9995(3) 0.4405(5) 0.93305(11) 0.0952(17) Uani 1 1 d .
O2 O 0.8948(3) 0.3968(4) 0.83748(10) 0.0927(17) Uani 1 1 d .
O500 O 1.1356(4) 0.5338(4) 0.94765(15) 0.0918(15) Uani 1 1 d .
O8 O 0.1586(3) -0.1623(5) 0.88774(12) 0.1007(18) Uani 1 1 d .
C007 C 1.0151(4) 0.5978(7) 0.84495(16) 0.0738(19) Uani 1 1 d .
H00A H 0.9653 0.6185 0.8290 0.089 Uiso 1 1 calc R
H00B H 1.0671 0.6551 0.8410 0.089 Uiso 1 1 calc R
N102 N 0.9328(5) 0.1909(5) 0.90133(14) 0.0837(17) Uani 1 1 d .
H102 H 0.9725 0.2364 0.9125 0.100 Uiso 1 1 calc R
N602 N 0.0572(4) 0.4043(8) 0.57120(15) 0.0917(18) Uani 1 1 d .
H602 H 0.1161 0.3927 0.5682 0.110 Uiso 1 1 calc R
O7 O 0.2099(3) 0.2923(5) 0.83039(11) 0.1083(18) Uani 1 1 d .
C011 C 0.9789(7) 0.3762(9) 0.83825(16) 0.083(2) Uani 1 1 d .
N613 N 0.7887(4) 0.7234(8) 0.59141(13) 0.098(2) Uani 1 1 d .
H613 H 0.8461 0.6983 0.5918 0.118 Uiso 1 1 calc R
N111 N 0.3251(4) 0.1493(9) 0.82027(14) 0.0853(18) Uani 1 1 d .
H111 H 0.3846 0.1368 0.8208 0.102 Uiso 1 1 calc R
N1 N 1.0581(4) 0.6066(6) 0.90406(17) 0.0767(17) Uani 1 1 d .
H1 H 1.1048 0.6579 0.9024 0.092 Uiso 1 1 calc R
C015 C 0.9802(5) 0.6173(6) 0.8805(2) 0.0707(18) Uani 1 1 d .
H015 H 0.9344 0.5507 0.8854 0.085 Uiso 1 1 calc R
N101 N 1.0144(3) 0.2548(7) 0.83611(12) 0.0909(17) Uani 1 1 d .
H10A H 1.0635 0.2509 0.8505 0.109 Uiso 1 1 calc R
H10B H 1.0377 0.2468 0.8154 0.109 Uiso 1 1 calc R
N109 N 0.4114(4) 0.3986(8) 0.89976(13) 0.0907(18) Uani 1 1 d .
H109 H 0.4617 0.4403 0.9045 0.109 Uiso 1 1 calc R
O3 O 0.7804(3) 0.1357(5) 0.89359(12) 0.1042(18) Uani 1 1 d .
O24 O 0.3173(4) 0.6678(5) 0.60488(12) 0.1101(19) Uani 1 1 d .
N888 N 0.7999(5) 0.8508(6) 0.6572(2) 0.103(2) Uani 1 1 d .
H888 H 0.8516 0.8925 0.6557 0.124 Uiso 1 1 calc R
N104 N 0.7264(4) 0.4455(5) 0.8741(2) 0.0847(19) Uani 1 1 d .
H104 H 0.7836 0.4527 0.8680 0.102 Uiso 1 1 calc R
N103 N 0.8198(5) 0.3064(6) 0.92540(15) 0.0846(17) Uani 1 1 d .
H103 H 0.8648 0.3441 0.9360 0.102 Uiso 1 1 calc R
N609 N 0.4675(5) 0.7135(6) 0.6205(2) 0.114(2) Uani 1 1 d .
H609 H 0.5245 0.7193 0.6140 0.137 Uiso 1 1 calc R
C024 C 0.6620(7) 0.4153(7) 0.8512(3) 0.083(2) Uani 1 1 d .
O26 O 0.6381(4) 0.6742(5) 0.58178(11) 0.1091(18) Uani 1 1 d .
N110 N 0.3621(4) 0.3542(8) 0.83280(14) 0.0933(19) Uani 1 1 d .
H110 H 0.4181 0.3381 0.8264 0.112 Uiso 1 1 calc R
N608 N 0.4311(4) 0.6859(6) 0.5659(2) 0.107(2) Uani 1 1 d .
H608 H 0.4874 0.7106 0.5622 0.129 Uiso 1 1 calc R
O6 O 0.3371(4) 0.2132(5) 0.91268(12) 0.1091(18) Uani 1 1 d .
C029 C 0.7052(4) 0.4670(7) 0.9088(2) 0.091(2) Uani 1 1 d .
H02A H 0.6395 0.4890 0.9107 0.109 Uiso 1 1 calc R
H02B H 0.7420 0.5381 0.9172 0.109 Uiso 1 1 calc R
O23 O 0.2496(4) 0.3939(5) 0.55419(13) 0.114(2) Uani 1 1 d .
N112 N 0.2576(4) -0.0071(6) 0.8705(2) 0.117(2) Uani 1 1 d .
H112 H 0.2844 0.0636 0.8758 0.140 Uiso 1 1 calc R
O21 O -0.0531(4) 0.5364(5) 0.59289(12) 0.119(2) Uani 1 1 d .
C033 C 0.7680(5) 0.8540(8) 0.59820(18) 0.095(2) Uani 1 1 d .
H03A H 0.7248 0.8854 0.5811 0.114 Uiso 1 1 calc R
H03B H 0.8252 0.9033 0.5968 0.114 Uiso 1 1 calc R
C034 C 0.2940(7) 0.2657(12) 0.82823(18) 0.092(2) Uani 1 1 d .
N106 N 0.6721(4) 0.1321(6) 0.81602(19) 0.0980(19) Uani 1 1 d .
H106 H 0.7242 0.1060 0.8246 0.118 Uiso 1 1 calc R
C036 C 0.7223(7) 0.6417(12) 0.58461(18) 0.095(3) Uani 1 1 d .
C037 C 0.4007(8) 0.6853(7) 0.5978(3) 0.099(3) Uani 1 1 d .
N603 N 0.0980(5) 0.6012(8) 0.58891(15) 0.107(2) Uani 1 1 d .
H603 H 0.1502 0.5902 0.5788 0.128 Uiso 1 1 calc R
C039 C 0.8402(7) 0.2085(9) 0.9055(2) 0.084(2) Uani 1 1 d .
C040 C 0.9653(4) 0.0970(7) 0.8785(2) 0.090(2) Uani 1 1 d .
H04A H 0.9288 0.0198 0.8812 0.108 Uiso 1 1 calc R
H04B H 1.0301 0.0770 0.8839 0.108 Uiso 1 1 calc R
C041 C 0.7258(6) 0.3513(8) 0.92980(19) 0.0815(19) Uani 1 1 d .
H041 H 0.6810 0.2834 0.9243 0.098 Uiso 1 1 calc R
O20 O -0.0743(4) 0.0551(6) 0.63752(13) 0.127(2) Uani 1 1 d .
N601 N 0.0008(4) 0.2277(7) 0.6183(2) 0.136(3) Uani 1 1 d .
H601 H 0.0223 0.3019 0.6233 0.163 Uiso 1 1 calc R
O5 O 0.5164(3) 0.1059(5) 0.81820(12) 0.123(2) Uani 1 1 d .
C045 C 1.0589(6) 0.5198(9) 0.9281(2) 0.081(2) Uani 1 1 d .
C046 C 0.9332(5) 0.7473(7) 0.88422(19) 0.084(2) Uani 1 1 d .
H046 H 0.9783 0.8133 0.8781 0.101 Uiso 1 1 calc R
C047 C 0.5302(5) 0.0036(9) 0.8823(2) 0.094(2) Uani 1 1 d .
H047 H 0.4737 0.0087 0.8681 0.113 Uiso 1 1 calc R
N611 N 0.6578(8) 0.4391(8) 0.6433(2) 0.139(3) Uani 1 1 d .
H611 H 0.7022 0.4728 0.6551 0.167 Uiso 1 1 calc R
N108 N 0.4946(5) 0.2162(8) 0.90493(13) 0.095(2) Uani 1 1 d .
H108 H 0.5415 0.2622 0.8992 0.114 Uiso 1 1 calc R
N107 N 0.6052(4) 0.0572(6) 0.8633(2) 0.0907(19) Uani 1 1 d .
H107 H 0.6601 0.0620 0.8724 0.109 Uiso 1 1 calc R
C051 C 0.2031(6) -0.0641(9) 0.8928(3) 0.088(2) Uani 1 1 d .
C052 C 0.3323(6) 0.4665(8) 0.8860(3) 0.105(2) Uani 1 1 d .
H052 H 0.2748 0.4202 0.8912 0.126 Uiso 1 1 calc R
N610 N 0.5504(8) 0.5648(9) 0.6708(2) 0.123(3) Uani 1 1 d .
H610 H 0.5963 0.5982 0.6819 0.147 Uiso 1 1 calc R
N105 N 0.6940(4) 0.4049(6) 0.8199(2) 0.0965(19) Uani 1 1 d .
H105 H 0.7480 0.4370 0.8157 0.116 Uiso 1 1 calc R
C055 C 0.9025(4) 0.7712(7) 0.91980(18) 0.116(2) Uani 1 1 d .
H05A H 0.8655 0.8475 0.9205 0.174 Uiso 1 1 calc R
H05B H 0.9567 0.7810 0.9341 0.174 Uiso 1 1 calc R
H05C H 0.8659 0.7005 0.9273 0.174 Uiso 1 1 calc R
N607 N 0.4072(4) 0.4252(7) 0.54805(19) 0.104(2) Uani 1 1 d .
H607 H 0.4607 0.3933 0.5537 0.125 Uiso 1 1 calc R
C057 C 0.0281(8) 0.5164(12) 0.5848(2) 0.103(3) Uani 1 1 d .
N612 N 0.7486(4) 0.5195(9) 0.57943(16) 0.124(2) Uani 1 1 d .
H612 H 0.8056 0.5039 0.5743 0.149 Uiso 1 1 calc R
C059 C 0.7253(6) 0.8751(9) 0.6325(2) 0.094(2) Uani 1 1 d .
H059 H 0.6756 0.8121 0.6356 0.113 Uiso 1 1 calc R
C060 C 0.3304(9) 0.3816(9) 0.5637(2) 0.100(3) Uani 1 1 d .
N113 N 0.2017(4) -0.0053(6) 0.9224(2) 0.102(2) Uani 1 1 d .
H113 H 0.2370 0.0601 0.9255 0.122 Uiso 1 1 calc R
C062 C 0.0855(5) 0.7122(8) 0.6105(3) 0.114(3) Uani 1 1 d .
H06A H 0.0245 0.7493 0.6059 0.136 Uiso 1 1 calc R
H06B H 0.1325 0.7755 0.6053 0.136 Uiso 1 1 calc R
O25 O 0.5076(5) 0.4051(6) 0.63431(15) 0.155(2) Uani 1 1 d .
C064 C 0.5109(5) 0.0835(8) 0.91330(18) 0.098(2) Uani 1 1 d .
H06C H 0.4565 0.0498 0.9245 0.118 Uiso 1 1 calc R
H06D H 0.5640 0.0775 0.9287 0.118 Uiso 1 1 calc R
C065 C 0.8463(4) 0.7595(6) 0.86096(15) 0.096(2) Uani 1 1 d .
H06E H 0.8187 0.8421 0.8638 0.145 Uiso 1 1 calc R
H06F H 0.8015 0.6951 0.8666 0.145 Uiso 1 1 calc R
H06G H 0.8646 0.7490 0.8381 0.145 Uiso 1 1 calc R
C066 C 0.6834(6) 1.0078(8) 0.6364(2) 0.111(3) Uani 1 1 d .
H066 H 0.7298 1.0701 0.6290 0.134 Uiso 1 1 calc R
O889 O 0.7283(4) 0.6909(6) 0.68435(13) 0.153(2) Uani 1 1 d .
N606 N 0.3510(4) 0.3131(7) 0.5914(2) 0.104(2) Uani 1 1 d .
H606 H 0.4078 0.3143 0.5989 0.125 Uiso 1 1 calc R
C069 C 0.4098(8) 0.2701(10) 0.90572(16) 0.086(2) Uani 1 1 d .
C070 C 0.4052(6) 0.5221(11) 0.5224(2) 0.111(3) Uani 1 1 d .
C071 C 0.2665(5) 0.0449(10) 0.8109(2) 0.098(2) Uani 1 1 d .
H071 H 0.2016 0.0746 0.8089 0.118 Uiso 1 1 calc R
O22 O 0.1085(4) 0.4134(6) 0.66190(13) 0.145(3) Uani 1 1 d .
C073 C 0.9578(4) 0.1410(7) 0.8420(2) 0.085(2) Uani 1 1 d .
H073 H 0.8922 0.1622 0.8371 0.102 Uiso 1 1 calc R
C074 C -0.0068(5) 0.3051(9) 0.5617(2) 0.097(2) Uani 1 1 d .
H074 H -0.0708 0.3385 0.5626 0.117 Uiso 1 1 calc R
C075 C 0.3422(4) 0.4737(8) 0.8481(2) 0.095(2) Uani 1 1 d .
H07A H 0.2844 0.5071 0.8384 0.114 Uiso 1 1 calc R
H07B H 0.3919 0.5330 0.8429 0.114 Uiso 1 1 calc R
N604 N 0.1768(7) 0.6098(12) 0.65335(15) 0.120(3) Uani 1 1 d .
H604 H 0.2286 0.6499 0.6567 0.145 Uiso 1 1 calc R
N605 N 0.2599(6) 0.4233(10) 0.64654(16) 0.117(2) Uani 1 1 d .
H605 H 0.3061 0.4729 0.6422 0.140 Uiso 1 1 calc R
C078 C 0.6750(5) 0.2087(12) 0.7853(3) 0.109(3) Uani 1 1 d .
C079 C 0.5930(7) 0.1007(8) 0.8313(3) 0.092(2) Uani 1 1 d .
C080 C 0.6428(5) 0.3424(10) 0.7925(2) 0.110(3) Uani 1 1 d .
H08A H 0.6492 0.3932 0.7724 0.131 Uiso 1 1 calc R
H08B H 0.5769 0.3402 0.7979 0.131 Uiso 1 1 calc R
N600 N -0.0188(4) 0.1972(6) 0.6741(2) 0.122(2) Uani 1 1 d .
H600 H 0.0102 0.2683 0.6770 0.146 Uiso 1 1 calc R
C082 C 0.2726(5) -0.0593(8) 0.8382(3) 0.110(2) Uani 1 1 d .
H08C H 0.2260 -0.1244 0.8336 0.132 Uiso 1 1 calc R
H08D H 0.3339 -0.0990 0.8378 0.132 Uiso 1 1 calc R
O888 O 0.8644(5) 0.7699(6) 0.70358(19) 0.144(2) Uani 1 1 d .
C084 C 0.4622(7) 0.6162(13) 0.6762(3) 0.129(3) Uani 1 1 d .
H084 H 0.4139 0.5532 0.6704 0.155 Uiso 1 1 calc R
C085 C 0.7166(4) 0.3897(8) 0.9667(2) 0.124(3) Uani 1 1 d .
H08E H 0.7510 0.4681 0.9707 0.148 Uiso 1 1 calc R
H08F H 0.7444 0.3241 0.9808 0.148 Uiso 1 1 calc R
C086 C 0.5426(6) -0.1396(9) 0.8918(3) 0.123(3) Uani 1 1 d .
H086 H 0.4853 -0.1684 0.9027 0.147 Uiso 1 1 calc R
C087 C -0.0311(6) 0.1549(11) 0.6424(3) 0.104(3) Uani 1 1 d .
C088 C 0.1761(10) 0.4791(18) 0.6543(2) 0.129(4) Uani 1 1 d .
C089 C 0.2767(5) 0.2867(11) 0.6451(2) 0.125(3) Uani 1 1 d .
H08G H 0.2263 0.2428 0.6563 0.150 Uiso 1 1 calc R
H08H H 0.3347 0.2674 0.6571 0.150 Uiso 1 1 calc R
C090 C 0.0009(5) 0.1880(9) 0.5846(2) 0.124(3) Uani 1 1 d .
H09A H -0.0516 0.1313 0.5803 0.149 Uiso 1 1 calc R
H09B H 0.0582 0.1421 0.5801 0.149 Uiso 1 1 calc R
C091 C 1.1469(6) 0.4615(11) 0.9793(2) 0.117(3) Uani 1 1 d .
C092 C 0.3745(5) 0.6477(9) 0.5381(2) 0.111(3) Uani 1 1 d .
H09C H 0.3760 0.7139 0.5212 0.133 Uiso 1 1 calc R
H09D H 0.3102 0.6394 0.5453 0.133 Uiso 1 1 calc R
C093 C 0.2831(5) 0.2375(11) 0.6093(2) 0.107(3) Uani 1 1 d .
H093 H 0.2217 0.2422 0.5981 0.128 Uiso 1 1 calc R
C094 C 0.9874(4) 0.0350(7) 0.81796(17) 0.123(3) Uani 1 1 d .
H09E H 0.9467 -0.0371 0.8205 0.185 Uiso 1 1 calc R
H09F H 1.0508 0.0101 0.8230 0.185 Uiso 1 1 calc R
H09G H 0.9832 0.0656 0.7953 0.185 Uiso 1 1 calc R
C095 C 0.2959(5) -0.0131(8) 0.7772(2) 0.117(3) Uani 1 1 d .
H09H H 0.3591 -0.0463 0.7797 0.140 Uiso 1 1 calc R
H09I H 0.2549 -0.0841 0.7719 0.140 Uiso 1 1 calc R
C096 C 0.3270(4) 0.6027(7) 0.90110(18) 0.125(3) Uani 1 1 d .
H09J H 0.2789 0.6504 0.8896 0.187 Uiso 1 1 calc R
H09K H 0.3862 0.6448 0.8985 0.187 Uiso 1 1 calc R
H09L H 0.3127 0.5971 0.9245 0.187 Uiso 1 1 calc R
C097 C 0.4523(7) 0.6570(11) 0.7135(3) 0.165(4) Uani 1 1 d .
H09M H 0.4985 0.7225 0.7184 0.198 Uiso 1 1 calc R
H09N H 0.3909 0.6949 0.7162 0.198 Uiso 1 1 calc R
C098 C 0.0120(5) 0.2620(8) 0.5260(2) 0.117(2) Uani 1 1 d .
H09O H -0.0297 0.1919 0.5205 0.141 Uiso 1 1 calc R
H09P H 0.0757 0.2303 0.5250 0.141 Uiso 1 1 calc R
C099 C 0.7777(4) 0.2078(8) 0.77295(16) 0.140(3) Uani 1 1 d .
H09Q H 0.7818 0.2573 0.7528 0.210 Uiso 1 1 calc R
H09R H 0.7966 0.1218 0.7685 0.210 Uiso 1 1 calc R
H09S H 0.8182 0.2439 0.7899 0.210 Uiso 1 1 calc R
C100 C 0.5708(9) 0.4724(13) 0.6508(3) 0.117(4) Uani 1 1 d .
C101 C 0.5037(6) 0.5352(8) 0.50914(17) 0.157(3) Uani 1 1 d .
H10C H 0.5064 0.6069 0.4943 0.235 Uiso 1 1 calc R
H10D H 0.5201 0.4592 0.4972 0.235 Uiso 1 1 calc R
H10E H 0.5470 0.5478 0.5275 0.235 Uiso 1 1 calc R
C102 C 0.4481(6) 0.7346(9) 0.6551(3) 0.128(3) Uani 1 1 d .
H10F H 0.3838 0.7633 0.6570 0.154 Uiso 1 1 calc R
H10G H 0.4887 0.8016 0.6636 0.154 Uiso 1 1 calc R
C103 C 0.0932(8) 0.6798(11) 0.6469(3) 0.139(4) Uani 1 1 d .
H10H H 0.0393 0.6275 0.6530 0.167 Uiso 1 1 calc R
C104 C 0.5957(5) 1.0210(7) 0.6137(2) 0.147(3) Uani 1 1 d .
H10I H 0.5722 1.1064 0.6150 0.221 Uiso 1 1 calc R
H10J H 0.5485 0.9625 0.6209 0.221 Uiso 1 1 calc R
H10K H 0.6117 1.0022 0.5909 0.221 Uiso 1 1 calc R
C105 C 0.6828(6) 0.4128(11) 0.5823(3) 0.139(3) Uani 1 1 d .
H10L H 0.6198 0.4475 0.5785 0.167 Uiso 1 1 calc R
C106 C 0.2932(7) 0.0798(9) 0.7483(3) 0.145(3) Uani 1 1 d .
H196 H 0.3316 0.1530 0.7552 0.174 Uiso 1 1 calc R
C107 C 0.7911(8) 0.7690(11) 0.6811(3) 0.127(3) Uani 1 1 d .
C108 C 0.6847(7) 0.3550(9) 0.6180(4) 0.147(4) Uani 1 1 d .
H10M H 0.6435 0.2817 0.6183 0.176 Uiso 1 1 calc R
H10N H 0.7477 0.3252 0.6231 0.176 Uiso 1 1 calc R
C109 C 0.1440(5) -0.0465(8) 0.94897(18) 0.142(3) Uani 1 1 d .
H10O H 0.1449 0.0163 0.9664 0.213 Uiso 1 1 calc R
H10P H 0.1672 -0.1259 0.9577 0.213 Uiso 1 1 calc R
H10Q H 0.0809 -0.0578 0.9407 0.213 Uiso 1 1 calc R
C110 C 0.5547(5) -0.2169(8) 0.8602(2) 0.151(3) Uani 1 1 d .
H11A H 0.5613 -0.3053 0.8659 0.227 Uiso 1 1 calc R
H11B H 0.6097 -0.1887 0.8489 0.227 Uiso 1 1 calc R
H11C H 0.5008 -0.2059 0.8458 0.227 Uiso 1 1 calc R
C111 C -0.0511(5) 0.1309(8) 0.7038(2) 0.157(3) Uani 1 1 d .
H11D H -0.0278 0.1737 0.7235 0.235 Uiso 1 1 calc R
H11E H -0.0285 0.0449 0.7037 0.235 Uiso 1 1 calc R
H11F H -0.1184 0.1306 0.7039 0.235 Uiso 1 1 calc R
C112 C 0.0940(6) 0.8054(10) 0.6690(2) 0.202(5) Uani 1 1 d .
H11G H 0.1014 0.7830 0.6923 0.304 Uiso 1 1 calc R
H11H H 0.0359 0.8503 0.6657 0.304 Uiso 1 1 calc R
H11I H 0.1451 0.8589 0.6625 0.304 Uiso 1 1 calc R
C113 C -0.0014(8) 0.3691(9) 0.4990(2) 0.134(3) Uani 1 1 d .
H11J H 0.0299 0.4461 0.5074 0.161 Uiso 1 1 calc R
C114 C 0.6129(5) 0.1471(9) 0.75706(18) 0.159(3) Uani 1 1 d .
H11K H 0.6235 0.1902 0.7363 0.238 Uiso 1 1 calc R
H11L H 0.5481 0.1544 0.7627 0.238 Uiso 1 1 calc R
H11M H 0.6291 0.0588 0.7548 0.238 Uiso 1 1 calc R
C115 C 0.6097(9) 0.4099(13) 0.9770(2) 0.167(4) Uani 1 1 d .
H115 H 0.5700 0.4100 0.9567 0.201 Uiso 1 1 calc R
C116 C 0.3203(9) 0.0912(12) 0.6101(3) 0.195(5) Uani 1 1 d .
H116 H 0.3821 0.0774 0.6205 0.233 Uiso 1 1 calc R
C117 C 0.6618(5) 1.0350(8) 0.6731(2) 0.170(4) Uani 1 1 d .
H11N H 0.6290 1.1146 0.6747 0.256 Uiso 1 1 calc R
H11O H 0.7193 1.0397 0.6858 0.256 Uiso 1 1 calc R
H11P H 0.6235 0.9679 0.6817 0.256 Uiso 1 1 calc R
C118 C 0.3822(9) 0.4687(14) 0.7363(2) 0.287(8) Uani 1 1 d .
H11Q H 0.3804 0.4228 0.7571 0.431 Uiso 1 1 calc R
H11R H 0.3894 0.4098 0.7181 0.431 Uiso 1 1 calc R
H11S H 0.3248 0.5152 0.7332 0.431 Uiso 1 1 calc R
C119 C 1.2421(6) 0.5070(9) 0.99177(18) 0.188(4) Uani 1 1 d .
H11T H 1.2491 0.4883 1.0152 0.281 Uiso 1 1 calc R
H11U H 1.2472 0.5972 0.9884 0.281 Uiso 1 1 calc R
H11V H 1.2903 0.4642 0.9796 0.281 Uiso 1 1 calc R
C120 C -0.0999(7) 0.4011(11) 0.4919(2) 0.233(6) Uani 1 1 d .
H12A H -0.1038 0.4570 0.4729 0.350 Uiso 1 1 calc R
H12B H -0.1260 0.4426 0.5111 0.350 Uiso 1 1 calc R
H12C H -0.1344 0.3245 0.4872 0.350 Uiso 1 1 calc R
C121 C 0.3391(6) 0.4843(8) 0.49320(19) 0.159(3) Uani 1 1 d .
H12D H 0.3451 0.5446 0.4753 0.239 Uiso 1 1 calc R
H12E H 0.2756 0.4839 0.5007 0.239 Uiso 1 1 calc R
H12F H 0.3554 0.4009 0.4854 0.239 Uiso 1 1 calc R
C122 C 1.1515(6) 0.3227(10) 0.9731(2) 0.173(4) Uani 1 1 d .
H12G H 1.1825 0.2818 0.9917 0.260 Uiso 1 1 calc R
H12H H 1.1858 0.3070 0.9531 0.260 Uiso 1 1 calc R
H12I H 1.0892 0.2893 0.9706 0.260 Uiso 1 1 calc R
C123 C 1.0707(6) 0.5035(10) 1.00264(18) 0.184(4) Uani 1 1 d .
H12J H 1.0796 0.4631 1.0240 0.276 Uiso 1 1 calc R
H12K H 1.0107 0.4798 0.9934 0.276 Uiso 1 1 calc R
H12L H 1.0733 0.5942 1.0054 0.276 Uiso 1 1 calc R
C124 C 0.1968(7) 0.1301(11) 0.7410(2) 0.248(6) Uani 1 1 d .
H12M H 0.1977 0.1813 0.7211 0.372 Uiso 1 1 calc R
H12N H 0.1766 0.1812 0.7595 0.372 Uiso 1 1 calc R
H12O H 0.1542 0.0602 0.7378 0.372 Uiso 1 1 calc R
C125 C 0.0469(7) 0.3286(10) 0.4673(2) 0.231(5) Uani 1 1 d .
H12P H 0.0378 0.3925 0.4504 0.347 Uiso 1 1 calc R
H12Q H 0.0210 0.2493 0.4596 0.347 Uiso 1 1 calc R
H12R H 0.1128 0.3182 0.4719 0.347 Uiso 1 1 calc R
C126 C 0.3414(7) 0.0194(11) 0.7191(2) 0.220(5) Uani 1 1 d .
H12S H 0.3521 0.0826 0.7022 0.329 Uiso 1 1 calc R
H12T H 0.3025 -0.0471 0.7100 0.329 Uiso 1 1 calc R
H12U H 0.4002 -0.0160 0.7265 0.329 Uiso 1 1 calc R
C127 C 0.6224(7) -0.1571(8) 0.9158(2) 0.171(3) Uani 1 1 d .
H12V H 0.6341 -0.2464 0.9189 0.257 Uiso 1 1 calc R
H12W H 0.6072 -0.1193 0.9369 0.257 Uiso 1 1 calc R
H12X H 0.6772 -0.1170 0.9071 0.257 Uiso 1 1 calc R
C128 C 0.4618(7) 0.6217(11) 0.7735(2) 0.214(5) Uani 1 1 d .
H12Y H 0.4710 0.5563 0.7900 0.321 Uiso 1 1 calc R
H12Z H 0.4025 0.6624 0.7769 0.321 Uiso 1 1 calc R
H190 H 0.5110 0.6836 0.7756 0.321 Uiso 1 1 calc R
C520 C 0.6996(5) 0.3158(10) 0.5548(3) 0.214(5) Uani 1 1 d .
H52A H 0.6497 0.2546 0.5544 0.321 Uiso 1 1 calc R
H52B H 0.7581 0.2730 0.5590 0.321 Uiso 1 1 calc R
H52C H 0.7018 0.3585 0.5335 0.321 Uiso 1 1 calc R
C501 C 0.3102(9) 0.0531(9) 0.5721(3) 0.251(6) Uani 1 1 d .
H50A H 0.3300 -0.0335 0.5692 0.376 Uiso 1 1 calc R
H50B H 0.3485 0.1082 0.5589 0.376 Uiso 1 1 calc R
H50C H 0.2459 0.0615 0.5650 0.376 Uiso 1 1 calc R
C510 C 0.7831(9) 0.704(3) 0.7550(3) 0.409(17) Uani 1 1 d .
H51A H 0.7942 0.6521 0.7744 0.613 Uiso 1 1 calc R
H51B H 0.7298 0.6727 0.7426 0.613 Uiso 1 1 calc R
H51C H 0.7713 0.7904 0.7619 0.613 Uiso 1 1 calc R
C511 C 0.8734(12) 0.5644(18) 0.7262(4) 0.296(10) Uani 1 1 d .
H51D H 0.9262 0.5527 0.7120 0.443 Uiso 1 1 calc R
H51E H 0.8176 0.5349 0.7149 0.443 Uiso 1 1 calc R
H51F H 0.8829 0.5170 0.7466 0.443 Uiso 1 1 calc R
C512 C 0.9588(8) 0.7325(13) 0.7500(2) 0.287(7) Uani 1 1 d .
H51X H 0.9590 0.7097 0.7733 0.430 Uiso 1 1 calc R
H51G H 0.9711 0.8219 0.7478 0.430 Uiso 1 1 calc R
H51H H 1.0063 0.6851 0.7387 0.430 Uiso 1 1 calc R
C500 C 0.2473(8) 0.0206(12) 0.6231(3) 0.229(5) Uani 1 1 d .
H50D H 0.2610 -0.0685 0.6211 0.343 Uiso 1 1 calc R
H50E H 0.1904 0.0397 0.6110 0.343 Uiso 1 1 calc R
H50F H 0.2400 0.0417 0.6463 0.343 Uiso 1 1 calc R
C600 C 0.4632(9) 0.5600(12) 0.7371(4) 0.186(4) Uani 1 1 d .
H60A H 0.5223 0.5145 0.7337 0.223 Uiso 1 1 calc R
C900 C 0.5767(9) 0.3151(12) 0.9994(4) 0.314(10) Uani 1 1 d .
H90A H 0.5112 0.3282 1.0032 0.472 Uiso 1 1 calc R
H90B H 0.6108 0.3210 1.0203 0.472 Uiso 1 1 calc R
H90C H 0.5859 0.2323 0.9898 0.472 Uiso 1 1 calc R
C901 C 0.6046(7) 0.5329(12) 0.9927(4) 0.264(6) Uani 1 1 d .
H90D H 0.5404 0.5593 0.9937 0.397 Uiso 1 1 calc R
H90E H 0.6394 0.5935 0.9799 0.397 Uiso 1 1 calc R
H90F H 0.6308 0.5278 1.0149 0.397 Uiso 1 1 calc R
C888 C 0.8633(14) 0.702(2) 0.7343(5) 0.272(11) Uani 1 1 d .
O855 O 0.8625(12) 0.483(3) 0.6601(10) 0.91(3) Uani 1 1 d .

loop_
_atom_site_aniso_label
_atom_site_aniso_U_11
_atom_site_aniso_U_22
_atom_site_aniso_U_33
_atom_site_aniso_U_23
_atom_site_aniso_U_13
_atom_site_aniso_U_12
O4 0.063(3) 0.111(4) 0.107(4) 0.010(3) 0.013(3) 0.014(3)
N100 0.061(4) 0.070(5) 0.105(4) -0.003(4) 0.011(3) -0.016(5)
O1 0.085(4) 0.098(4) 0.103(4) 0.021(3) -0.001(3) -0.037(3)
O2 0.046(3) 0.098(4) 0.134(4) -0.013(3) 0.003(3) 0.010(3)
O500 0.077(4) 0.109(4) 0.089(4) 0.017(3) -0.007(3) -0.015(3)
O8 0.094(4) 0.078(4) 0.130(4) 0.015(3) -0.009(3) -0.023(3)
C007 0.080(5) 0.056(6) 0.086(6) 0.004(5) 0.004(4) 0.006(4)
N102 0.054(5) 0.069(4) 0.128(5) -0.016(4) 0.004(4) 0.005(4)
N602 0.068(5) 0.091(6) 0.116(5) -0.010(4) 0.000(4) -0.007(5)
O7 0.054(3) 0.108(4) 0.163(4) 0.003(3) 0.004(3) 0.003(3)
C011 0.088(8) 0.053(7) 0.109(6) -0.012(5) 0.027(5) 0.004(7)
N613 0.079(5) 0.104(6) 0.111(5) -0.026(4) 0.003(4) -0.025(5)
N111 0.053(4) 0.089(6) 0.114(5) 0.010(4) 0.005(3) -0.004(5)
N1 0.061(4) 0.067(4) 0.102(5) 0.023(4) 0.000(4) -0.012(3)
C015 0.064(5) 0.048(6) 0.100(6) 0.004(5) 0.006(5) 0.004(4)
N101 0.054(4) 0.086(5) 0.133(5) -0.020(4) 0.005(3) -0.011(5)
N109 0.061(5) 0.078(5) 0.133(5) -0.008(4) -0.002(4) -0.011(5)
O3 0.071(4) 0.095(4) 0.146(4) -0.008(3) -0.011(3) -0.016(3)
O24 0.092(4) 0.117(4) 0.122(4) 0.003(3) 0.014(3) -0.005(4)
N888 0.112(6) 0.108(6) 0.090(5) 0.016(4) 0.017(5) -0.054(5)
N104 0.052(4) 0.097(5) 0.105(6) 0.005(4) 0.000(4) -0.007(3)
N103 0.053(5) 0.095(5) 0.105(5) -0.012(4) -0.002(4) 0.005(4)
N609 0.104(6) 0.146(6) 0.093(6) -0.029(5) 0.017(5) -0.030(5)
C024 0.073(8) 0.086(6) 0.091(8) 0.022(5) 0.023(7) 0.009(6)
O26 0.086(3) 0.118(4) 0.124(4) -0.022(3) 0.007(3) 0.001(4)
N110 0.069(5) 0.080(5) 0.132(5) 0.001(4) 0.025(4) -0.008(5)
N608 0.088(5) 0.138(6) 0.095(6) 0.015(5) 0.005(5) -0.033(4)
O6 0.087(4) 0.094(4) 0.148(4) 0.007(3) 0.033(3) -0.014(3)
C029 0.086(6) 0.082(6) 0.105(7) -0.017(6) 0.039(5) -0.012(5)
O23 0.089(4) 0.142(5) 0.111(4) 0.026(3) -0.013(3) -0.007(4)
N112 0.126(5) 0.122(6) 0.104(6) -0.021(5) 0.043(4) -0.052(5)
O21 0.077(4) 0.131(5) 0.149(5) -0.031(3) 0.010(3) -0.016(4)
C033 0.113(6) 0.088(7) 0.084(6) -0.007(5) 0.015(5) -0.008(5)
C034 0.076(9) 0.098(9) 0.101(6) 0.024(6) 0.009(6) 0.002(9)
N106 0.060(5) 0.142(6) 0.092(5) 0.012(5) 0.010(4) 0.004(4)
C036 0.072(8) 0.113(10) 0.101(6) -0.027(6) 0.021(6) -0.001(9)
C037 0.109(10) 0.075(6) 0.115(10) 0.008(6) 0.022(9) 0.001(7)
N603 0.088(5) 0.105(6) 0.127(6) -0.014(5) 0.012(4) -0.019(5)
C039 0.052(8) 0.085(8) 0.115(7) -0.005(6) 0.015(6) 0.014(6)
C040 0.064(5) 0.078(6) 0.129(7) 0.011(6) 0.002(5) 0.001(5)
C041 0.083(7) 0.080(6) 0.082(6) -0.009(5) 0.009(5) -0.011(5)
O20 0.137(5) 0.135(5) 0.109(4) 0.007(4) -0.005(3) -0.068(4)
N601 0.187(7) 0.140(7) 0.082(6) 0.023(6) 0.016(5) -0.076(5)
O5 0.055(3) 0.196(5) 0.117(4) 0.000(4) -0.007(3) -0.006(4)
C045 0.058(7) 0.086(8) 0.099(7) -0.001(6) 0.004(6) -0.011(6)
C046 0.060(5) 0.083(6) 0.110(6) -0.018(5) -0.009(5) -0.008(5)
C047 0.067(6) 0.088(8) 0.127(7) -0.021(6) -0.004(5) -0.001(5)
N611 0.136(8) 0.119(7) 0.162(8) -0.019(6) 0.003(6) -0.018(7)
N108 0.067(5) 0.089(7) 0.128(5) -0.007(4) 0.011(4) -0.012(4)
N107 0.046(4) 0.109(5) 0.117(6) 0.008(4) -0.005(5) -0.003(4)
C051 0.074(7) 0.088(8) 0.100(8) 0.007(8) -0.006(6) 0.001(6)
C052 0.073(6) 0.091(8) 0.151(9) -0.008(7) 0.043(6) 0.000(6)
N610 0.146(10) 0.118(7) 0.104(6) -0.027(5) 0.004(5) -0.016(6)
N105 0.061(4) 0.137(6) 0.091(5) 0.012(5) 0.003(4) -0.020(4)
C055 0.098(5) 0.120(6) 0.129(7) -0.044(6) 0.006(5) -0.013(5)
N607 0.093(5) 0.113(6) 0.108(6) 0.015(5) 0.021(4) -0.008(4)
C057 0.089(9) 0.111(10) 0.109(7) 0.012(6) 0.014(7) -0.016(9)
N612 0.075(5) 0.098(6) 0.201(7) -0.041(5) 0.015(4) -0.011(5)
C059 0.073(5) 0.113(8) 0.097(7) -0.005(6) 0.001(6) -0.017(5)
C060 0.131(11) 0.098(7) 0.072(7) 0.018(6) 0.003(8) -0.008(8)
N113 0.089(5) 0.127(6) 0.091(5) 0.020(5) 0.027(4) -0.041(4)
C062 0.088(6) 0.095(8) 0.157(9) 0.003(8) -0.021(6) 0.001(5)
O25 0.129(5) 0.138(6) 0.198(6) 0.005(4) -0.017(4) -0.051(4)
C064 0.091(6) 0.072(7) 0.131(7) 0.007(6) 0.009(4) 0.001(5)
C065 0.077(5) 0.074(5) 0.139(6) -0.010(4) 0.002(5) 0.001(4)
C066 0.118(7) 0.082(7) 0.135(8) -0.017(6) 0.024(6) -0.012(6)
O889 0.157(5) 0.177(6) 0.123(5) 0.042(4) -0.023(4) -0.091(5)
N606 0.071(5) 0.125(6) 0.117(6) 0.024(5) -0.003(5) -0.014(4)
C069 0.096(9) 0.081(9) 0.082(5) -0.008(5) 0.030(6) -0.012(8)
C070 0.125(8) 0.111(8) 0.097(8) 0.025(7) 0.002(6) -0.022(7)
C071 0.071(5) 0.096(7) 0.127(8) -0.005(7) 0.000(5) -0.014(6)
O22 0.146(5) 0.171(6) 0.119(4) -0.003(4) 0.024(4) -0.074(4)
C073 0.050(5) 0.063(6) 0.143(8) -0.009(6) 0.016(5) -0.014(5)
C074 0.098(6) 0.111(8) 0.083(7) -0.022(6) 0.009(5) -0.015(6)
C075 0.058(5) 0.093(8) 0.135(8) 0.027(6) 0.005(5) -0.004(5)
N604 0.117(8) 0.129(7) 0.115(6) -0.019(6) -0.012(5) -0.050(7)
N605 0.133(7) 0.114(8) 0.104(5) 0.003(5) 0.000(5) -0.050(6)
C078 0.065(7) 0.169(10) 0.094(8) -0.018(8) 0.001(6) 0.002(6)
C079 0.073(8) 0.103(7) 0.102(8) -0.012(6) 0.008(8) -0.010(7)
C080 0.072(6) 0.159(9) 0.099(7) 0.036(6) 0.021(5) 0.041(6)
N600 0.139(5) 0.128(6) 0.098(5) -0.011(5) 0.021(4) -0.063(4)
C082 0.090(6) 0.099(7) 0.142(8) -0.018(7) 0.011(5) -0.026(5)
O888 0.161(5) 0.171(6) 0.098(5) 0.041(4) -0.030(4) -0.084(5)
C084 0.100(7) 0.160(11) 0.128(10) -0.051(9) 0.039(7) -0.040(8)
C085 0.066(5) 0.172(8) 0.134(8) -0.029(6) 0.030(5) 0.017(5)
C086 0.093(7) 0.087(8) 0.188(10) -0.027(7) -0.021(6) -0.002(6)
C087 0.101(7) 0.114(9) 0.095(9) -0.038(8) -0.005(7) -0.023(6)
C088 0.140(13) 0.179(16) 0.068(6) -0.005(8) 0.011(7) -0.034(13)
C089 0.122(7) 0.117(9) 0.136(10) 0.050(8) -0.020(5) -0.028(6)
C090 0.157(7) 0.136(9) 0.080(7) -0.002(7) 0.003(5) -0.031(6)
C091 0.100(7) 0.147(10) 0.105(8) 0.038(8) -0.010(6) -0.004(7)
C092 0.110(7) 0.109(8) 0.114(8) 0.029(6) -0.012(6) -0.013(6)
C093 0.092(6) 0.154(10) 0.074(7) -0.002(7) -0.021(5) -0.023(7)
C094 0.111(6) 0.109(6) 0.151(7) -0.033(6) 0.045(5) -0.015(5)
C095 0.116(6) 0.125(8) 0.110(7) -0.019(7) 0.004(5) 0.000(5)
C096 0.108(6) 0.097(7) 0.171(7) -0.007(6) 0.038(5) 0.003(5)
C097 0.206(9) 0.158(11) 0.131(10) 0.000(9) -0.002(7) -0.026(8)
C098 0.125(6) 0.107(7) 0.120(8) -0.001(7) 0.005(5) -0.014(5)
C099 0.077(5) 0.220(9) 0.124(6) -0.008(6) 0.045(4) 0.012(6)
C100 0.082(9) 0.116(11) 0.154(11) 0.023(8) 0.026(9) -0.032(9)
C101 0.139(7) 0.210(9) 0.124(7) 0.021(6) 0.059(5) -0.020(7)
C102 0.157(8) 0.118(8) 0.111(9) -0.007(7) 0.027(6) -0.045(6)
C103 0.098(8) 0.154(11) 0.167(11) -0.008(9) 0.013(8) -0.023(7)
C104 0.096(6) 0.119(7) 0.226(9) 0.010(6) 0.004(7) -0.003(5)
C105 0.103(7) 0.119(9) 0.197(11) -0.061(9) 0.023(7) -0.044(7)
C106 0.175(10) 0.149(9) 0.113(8) 0.010(8) 0.020(7) 0.003(7)
C107 0.115(10) 0.157(11) 0.110(9) 0.014(9) 0.003(8) -0.064(8)
C108 0.128(8) 0.082(8) 0.230(13) -0.001(9) -0.018(9) -0.007(6)
C109 0.130(6) 0.195(9) 0.101(6) 0.019(6) -0.007(5) -0.063(6)
C110 0.149(8) 0.105(7) 0.200(9) -0.050(7) -0.008(6) -0.005(6)
C111 0.182(8) 0.182(9) 0.107(7) 0.005(7) 0.034(6) -0.077(7)
C112 0.178(9) 0.194(11) 0.236(11) -0.131(10) 0.028(7) -0.029(7)
C113 0.165(9) 0.125(8) 0.113(8) 0.010(7) 0.006(7) -0.011(7)
C114 0.131(6) 0.232(10) 0.113(6) -0.030(7) -0.013(6) 0.000(7)
C115 0.230(15) 0.198(13) 0.074(6) -0.049(7) -0.019(7) 0.060(11)
C116 0.285(14) 0.100(11) 0.202(12) -0.036(9) 0.086(10) -0.097(11)
C117 0.180(8) 0.181(9) 0.152(8) -0.073(7) 0.058(6) 0.001(7)
C118 0.365(16) 0.343(19) 0.152(9) 0.056(10) -0.035(9) -0.195(16)
C119 0.164(8) 0.230(10) 0.166(8) 0.061(7) -0.086(7) -0.045(8)
C120 0.172(9) 0.325(16) 0.202(11) 0.102(11) -0.024(8) 0.024(11)
C121 0.195(8) 0.180(9) 0.100(6) 0.009(6) -0.031(6) -0.046(7)
C122 0.219(10) 0.126(9) 0.173(9) 0.058(7) -0.034(7) 0.026(8)
C123 0.176(8) 0.271(12) 0.106(7) -0.004(7) 0.034(6) 0.040(9)
C124 0.166(9) 0.345(17) 0.232(12) 0.081(11) -0.048(8) 0.075(11)
C125 0.333(14) 0.234(12) 0.129(8) 0.029(8) 0.073(9) 0.036(10)
C126 0.298(12) 0.252(12) 0.110(8) 0.020(8) 0.027(8) 0.038(10)
C127 0.161(8) 0.134(8) 0.219(10) 0.010(7) 0.020(8) 0.006(7)
C128 0.301(12) 0.218(11) 0.122(8) 0.012(9) 0.019(8) 0.017(10)
C520 0.136(8) 0.182(10) 0.325(13) -0.152(10) 0.041(8) -0.027(7)
C501 0.417(18) 0.099(8) 0.238(13) -0.005(9) 0.068(12) 0.035(10)
C510 0.234(13) 0.82(5) 0.173(12) 0.125(19) 0.042(9) -0.26(2)
C511 0.32(2) 0.32(2) 0.247(17) 0.197(17) -0.142(15) -0.149(18)
C512 0.277(12) 0.429(19) 0.150(9) 0.100(10) -0.125(8) -0.188(14)
C500 0.228(12) 0.182(12) 0.275(14) -0.027(11) -0.031(11) -0.005(10)
C600 0.236(12) 0.134(11) 0.186(14) 0.013(10) -0.046(10) -0.012(9)
C900 0.292(15) 0.213(14) 0.45(2) 0.074(15) 0.231(15) 0.004(11)
C901 0.166(10) 0.187(12) 0.44(2) 0.024(14) 0.137(11) 0.020(9)
C888 0.29(2) 0.31(2) 0.213(17) 0.170(17) -0.133(15) -0.221(18)
O855 0.346(18) 0.85(5) 1.55(8) 0.08(5) 0.04(3) 0.04(3)

loop_
_atom_type_symbol
_atom_type_description
_atom_type_scat_dispersion_real
_atom_type_scat_dispersion_imag
_atom_type_scat_source
C C 0.0181 0.0091 'International Tables Vol C Tables 4.2.6.8 and 6.1.1.4'
H H 0.0000 0.0000 'International Tables Vol C Tables 4.2.6.8 and 6.1.1.4'
N N 0.0311 0.0180 'International Tables Vol C Tables 4.2.6.8 and 6.1.1.4'
O O 0.0492 0.0322 'International Tables Vol C Tables 4.2.6.8 and 6.1.1.4'

loop_
_geom_angle_atom_site_label_1
_geom_angle_atom_site_label_2
_geom_angle_atom_site_label_3
_geom_angle
C011 N100 C007 118.1(6)
C045 O500 C091 121.1(7)
N100 C007 C015 111.4(5)
C039 N102 C040 120.3(7)
C057 N602 C074 122.4(7)
O2 C011 N100 124.2(8)
O2 C011 N101 121.7(8)
N100 C011 N101 114.0(8)
C036 N613 C033 121.2(8)
C034 N111 C071 124.6(8)
C045 N1 C015 121.5(7)
N1 C015 C007 109.6(6)
N1 C015 C046 109.7(6)
C007 C015 C046 111.2(6)
C011 N101 C073 122.8(6)
C069 N109 C052 122.7(7)
C107 N888 C059 122.4(8)
C024 N104 C029 123.0(7)
C039 N103 C041 122.6(7)
C037 N609 C102 122.7(8)
O4 C024 N104 125.7(8)
O4 C024 N105 119.6(9)
N104 C024 N105 114.7(9)
C034 N110 C075 120.9(7)
C037 N608 C092 123.2(8)
N104 C029 C041 111.6(6)
C051 N112 C082 122.1(8)
N613 C033 C059 113.4(6)
O7 C034 N111 123.3(10)
O7 C034 N110 122.0(10)
N111 C034 N110 114.7(9)
C079 N106 C078 123.7(7)
O26 C036 N613 122.1(10)
O26 C036 N612 120.8(10)
N613 C036 N612 117.0(9)
O24 C037 N609 123.6(10)
O24 C037 N608 122.6(11)
N609 C037 N608 113.6(10)
C057 N603 C062 120.1(8)
O3 C039 N103 123.4(8)
O3 C039 N102 122.7(9)
N103 C039 N102 113.8(9)
N102 C040 C073 112.4(6)
N103 C041 C029 111.8(6)
N103 C041 C085 107.4(6)
C029 C041 C085 107.7(7)
C087 N601 C090 122.1(8)
O1 C045 N1 126.6(9)
O1 C045 O500 123.3(9)
N1 C045 O500 110.1(8)
C055 C046 C015 112.0(6)
C055 C046 C065 107.9(5)
C015 C046 C065 111.4(6)
N107 C047 C064 111.1(7)
N107 C047 C086 115.0(7)
C064 C047 C086 110.8(8)
C100 N611 C108 126.8(11)
C069 N108 C064 122.9(7)
C079 N107 C047 122.8(7)
O8 C051 N112 125.0(10)
O8 C051 N113 121.3(10)
N112 C051 N113 113.7(9)
N109 C052 C075 108.7(6)
N109 C052 C096 110.5(8)
C075 C052 C096 110.2(8)
C100 N610 C084 127.0(10)
C024 N105 C080 124.0(7)
C060 N607 C070 124.0(8)
O21 C057 N603 123.8(11)
O21 C057 N602 123.2(10)
N603 C057 N602 113.0(10)
C036 N612 C105 122.2(8)
N888 C059 C033 106.4(7)
N888 C059 C066 111.9(7)
C033 C059 C066 112.8(8)
O23 C060 N606 120.3(10)
O23 C060 N607 126.4(9)
N606 C060 N607 113.1(10)
C051 N113 C109 122.6(8)
N603 C062 C103 112.6(8)
N108 C064 C047 111.9(7)
C059 C066 C117 110.7(7)
C059 C066 C104 109.8(7)
C117 C066 C104 111.8(7)
C060 N606 C093 124.0(8)
O6 C069 N108 124.4(9)
O6 C069 N109 122.2(9)
N108 C069 N109 113.3(9)
N607 C070 C101 107.7(8)
N607 C070 C092 108.7(7)
C101 C070 C092 109.8(8)
N607 C070 C121 111.1(7)
C101 C070 C121 108.5(7)
C092 C070 C121 110.9(8)
N111 C071 C095 111.4(7)
N111 C071 C082 109.5(7)
C095 C071 C082 108.9(8)
N101 C073 C040 111.8(6)
N101 C073 C094 109.4(6)
C040 C073 C094 111.2(7)
N602 C074 C098 110.0(7)
N602 C074 C090 112.8(7)
C098 C074 C090 107.9(8)
N110 C075 C052 113.8(6)
C088 N604 C103 121.1(10)
C088 N605 C089 125.1(11)
N106 C078 C080 109.7(7)
N106 C078 C099 107.6(8)
C080 C078 C099 111.0(8)
N106 C078 C114 110.6(8)
C080 C078 C114 110.7(9)
C099 C078 C114 107.1(7)
O5 C079 N106 123.9(9)
O5 C079 N107 121.5(9)
N106 C079 N107 114.6(9)
N105 C080 C078 114.3(7)
C087 N600 C111 124.7(8)
N112 C082 C071 111.0(7)
C107 O888 C888 122.9(9)
N610 C084 C102 110.1(8)
N610 C084 C097 110.6(10)
C102 C084 C097 107.1(11)
C041 C085 C115 112.2(6)
C127 C086 C110 112.0(8)
C127 C086 C047 111.0(7)
C110 C086 C047 109.2(8)
O20 C087 N601 124.0(10)
O20 C087 N600 119.0(11)
N601 C087 N600 116.9(10)
O22 C088 N604 125.0(14)
O22 C088 N605 120.5(16)
N604 C088 N605 114.5(13)
N605 C089 C093 112.6(8)
N601 C090 C074 109.3(7)
C122 C091 O500 111.5(8)
C122 C091 C123 115.1(9)
O500 C091 C123 108.0(7)
C122 C091 C119 108.8(8)
O500 C091 C119 101.7(7)
C123 C091 C119 110.9(8)
N608 C092 C070 113.6(7)
N606 C093 C089 109.2(8)
N606 C093 C116 107.8(8)
C089 C093 C116 109.2(9)
C106 C095 C071 114.0(8)
C600 C097 C084 115.6(11)
C074 C098 C113 114.1(7)
N610 C100 O25 123.6(11)
N610 C100 N611 123.9(13)
O25 C100 N611 112.4(13)
N609 C102 C084 112.7(8)
N604 C103 C062 109.9(9)
N604 C103 C112 109.3(10)
C062 C103 C112 110.6(10)
N612 C105 C520 110.1(8)
N612 C105 C108 111.8(8)
C520 C105 C108 113.7(11)
C124 C106 C126 115.3(9)
C124 C106 C095 112.9(8)
C126 C106 C095 108.2(8)
O889 C107 N888 127.2(11)
O889 C107 O888 119.3(11)
N888 C107 O888 113.5(10)
N611 C108 C105 114.5(9)
C120 C113 C125 110.7(8)
C120 C113 C098 113.6(8)
C125 C113 C098 108.7(8)
C900 C115 C901 109.5(10)
C900 C115 C085 113.2(9)
C901 C115 C085 106.6(11)
C500 C116 C501 99.7(10)
C500 C116 C093 105.4(12)
C501 C116 C093 101.3(9)
C097 C600 C118 112.1(11)
C097 C600 C128 108.4(10)
C118 C600 C128 104.8(12)
O888 C888 C510 121(2)
O888 C888 C511 107.3(18)
C510 C888 C511 103.1(14)
O888 C888 C512 103.0(10)
C510 C888 C512 118.7(16)
C511 C888 C512 101.8(19)

loop_
_geom_bond_atom_site_label_1
_geom_bond_atom_site_label_2
_geom_bond_distance
O4 C024 1.253(8)
N100 C011 1.352(8)
N100 C007 1.445(6)
O1 C045 1.208(8)
O2 C011 1.221(8)
O500 C045 1.342(7)
O500 C091 1.481(8)
O8 C051 1.226(8)
C007 C015 1.525(7)
N102 C039 1.348(8)
N102 C040 1.424(7)
N602 C057 1.364(9)
N602 C074 1.432(8)
O7 C034 1.237(8)
C011 N101 1.375(8)
N613 C036 1.303(9)
N613 C033 1.430(8)
N111 C034 1.340(9)
N111 C071 1.426(8)
N1 C045 1.323(8)
N1 C015 1.449(7)
C015 C046 1.530(7)
N101 C073 1.464(7)
N109 C069 1.370(8)
N109 C052 1.436(8)
O3 C039 1.235(8)
O24 C037 1.242(9)
N888 C107 1.292(10)
N888 C059 1.462(7)
N104 C024 1.324(8)
N104 C029 1.442(7)
N103 C039 1.334(8)
N103 C041 1.436(7)
N609 C037 1.337(9)
N609 C102 1.429(8)
C024 N105 1.345(7)
O26 C036 1.253(8)
N110 C034 1.356(9)
N110 C075 1.426(8)
N608 C037 1.354(9)
N608 C092 1.418(8)
O6 C069 1.234(8)
C029 C041 1.502(8)
O23 C060 1.215(9)
N112 C051 1.334(9)
N112 C082 1.419(8)
O21 C057 1.227(8)
C033 C059 1.524(8)
N106 C079 1.334(8)
N106 C078 1.468(8)
C036 N612 1.354(9)
N603 C057 1.346(9)
N603 C062 1.463(8)
C040 C073 1.530(7)
C041 C085 1.536(7)
O20 C087 1.230(9)
N601 C087 1.315(10)
N601 C090 1.410(8)
O5 C079 1.207(8)
C046 C055 1.515(7)
C046 C065 1.543(7)
C047 N107 1.439(7)
C047 C064 1.524(8)
C047 C086 1.560(10)
N611 C100 1.331(10)
N611 C108 1.398(10)
N108 C069 1.337(8)
N108 C064 1.451(7)
N107 C079 1.363(8)
C051 N113 1.333(8)
C052 C075 1.524(8)
C052 C096 1.555(8)
N610 C100 1.292(11)
N610 C084 1.390(9)
N105 C080 1.460(8)
N607 C060 1.351(9)
N607 C070 1.443(9)
N612 C105 1.468(9)
C059 C066 1.525(9)
C060 N606 1.348(8)
N113 C109 1.423(7)
C062 C103 1.494(10)
O25 C100 1.314(11)
C066 C117 1.530(8)
C066 C104 1.540(8)
O889 C107 1.224(9)
N606 C093 1.451(8)
C070 C101 1.518(9)
C070 C092 1.528(9)
C070 C121 1.541(9)
C071 C095 1.541(8)
C071 C082 1.545(9)
O22 C088 1.229(12)
C073 C094 1.535(7)
C074 C098 1.524(8)
C074 C090 1.535(9)
N604 C088 1.373(13)
N604 C103 1.422(10)
N605 C088 1.372(11)
N605 C089 1.456(9)
C078 C080 1.506(9)
C078 C099 1.556(8)
C078 C114 1.562(8)
N600 C087 1.350(8)
N600 C111 1.458(7)
O888 C107 1.367(9)
O888 C888 1.421(13)
C084 C102 1.514(11)
C084 C097 1.559(10)
C085 C115 1.601(11)
C086 C127 1.487(9)
C086 C110 1.511(9)
C089 C093 1.522(9)
C091 C122 1.480(10)
C091 C123 1.509(9)
C091 C119 1.517(9)
C093 C116 1.626(12)
C095 C106 1.511(9)
C097 C600 1.393(10)
C098 C113 1.568(9)
C103 C112 1.588(10)
C105 C520 1.523(9)
C105 C108 1.549(10)
C106 C124 1.498(9)
C106 C126 1.505(10)
C113 C120 1.470(10)
C113 C125 1.511(10)
C115 C900 1.425(12)
C115 C901 1.438(12)
C116 C500 1.387(11)
C116 C501 1.574(12)
C118 C600 1.503(12)
C128 C600 1.594(12)
C510 C888 1.42(2)
C511 C888 1.49(2)
C512 C888 1.524(14)

loop_
_geom_torsion_atom_site_label_1
_geom_torsion_atom_site_label_2
_geom_torsion_atom_site_label_3
_geom_torsion_atom_site_label_4
_geom_torsion
C011 N100 C007 C015 70.3(7)
C007 N100 C011 O2 8.4(9)
C007 N100 C011 N101 -174.6(5)
C045 N1 C015 C007 -120.5(6)
C045 N1 C015 C046 117.1(6)
N100 C007 C015 N1 68.2(6)
N100 C007 C015 C046 -170.3(5)
O2 C011 N101 C073 -17.4(10)
N100 C011 N101 C073 165.5(6)
C029 N104 C024 O4 -1.2(11)
C029 N104 C024 N105 177.0(6)
C024 N104 C029 C041 98.7(7)
C036 N613 C033 C059 73.5(8)
C071 N111 C034 O7 4.9(11)
C071 N111 C034 N110 -173.2(7)
C075 N110 C034 O7 15.2(10)
C075 N110 C034 N111 -166.7(6)
C033 N613 C036 O26 4.2(11)
C033 N613 C036 N612 -178.2(7)
C102 N609 C037 O24 -4.2(12)
C102 N609 C037 N608 171.5(7)
C092 N608 C037 O24 -10.0(12)
C092 N608 C037 N609 174.2(7)
C041 N103 C039 O3 -12.2(11)
C041 N103 C039 N102 172.1(6)
C040 N102 C039 O3 9.6(10)
C040 N102 C039 N103 -174.6(6)
C039 N102 C040 C073 77.8(7)
C039 N103 C041 C029 -99.8(8)
C039 N103 C041 C085 142.3(6)
N104 C029 C041 N103 53.1(7)
N104 C029 C041 C085 170.9(5)
C015 N1 C045 O1 1.5(10)
C015 N1 C045 O500 -176.6(5)
C091 O500 C045 O1 -7.4(10)
C091 O500 C045 N1 170.8(6)
N1 C015 C046 C055 -55.6(6)
C007 C015 C046 C055 -177.0(5)
N1 C015 C046 C065 -176.6(5)
C007 C015 C046 C065 61.9(7)
C064 C047 N107 C079 -117.2(7)
C086 C047 N107 C079 116.0(8)
C082 N112 C051 O8 -2.8(12)
C082 N112 C051 N113 176.2(7)
C069 N109 C052 C075 -93.6(8)
C069 N109 C052 C096 145.3(6)
O4 C024 N105 C080 -17.8(11)
N104 C024 N105 C080 163.9(7)
C062 N603 C057 O21 14.1(12)
C062 N603 C057 N602 -164.4(6)
C074 N602 C057 O21 7.4(12)
C074 N602 C057 N603 -174.0(7)
O26 C036 N612 C105 -22.5(12)
N613 C036 N612 C105 159.8(8)
C107 N888 C059 C033 -124.7(8)
C107 N888 C059 C066 111.6(8)
N613 C033 C059 N888 69.9(8)
N613 C033 C059 C066 -167.0(7)
C070 N607 C060 O23 17.4(13)
C070 N607 C060 N606 -166.1(7)
O8 C051 N113 C109 -4.5(11)
N112 C051 N113 C109 176.4(6)
C057 N603 C062 C103 76.8(9)
C069 N108 C064 C047 106.8(7)
N107 C047 C064 N108 53.7(8)
C086 C047 C064 N108 -177.2(6)
N888 C059 C066 C117 -47.2(8)
C033 C059 C066 C117 -167.2(6)
N888 C059 C066 C104 -171.2(6)
C033 C059 C066 C104 68.8(8)
O23 C060 N606 C093 7.9(12)
N607 C060 N606 C093 -168.8(7)
C064 N108 C069 O6 -2.0(11)
C064 N108 C069 N109 174.6(6)
C052 N109 C069 O6 -29.6(10)
C052 N109 C069 N108 153.7(7)
C060 N607 C070 C101 -174.8(7)
C060 N607 C070 C092 66.2(9)
C060 N607 C070 C121 -56.1(10)
C034 N111 C071 C095 126.5(7)
C034 N111 C071 C082 -113.0(7)
C011 N101 C073 C040 -92.9(7)
C011 N101 C073 C094 143.5(6)
N102 C040 C073 N101 61.0(7)
N102 C040 C073 C094 -176.4(5)
C057 N602 C074 C098 129.5(7)
C057 N602 C074 C090 -110.1(7)
C034 N110 C075 C052 76.4(8)
N109 C052 C075 N110 49.4(8)
C096 C052 C075 N110 170.7(6)
C079 N106 C078 C080 66.9(9)
C079 N106 C078 C099 -172.3(6)
C079 N106 C078 C114 -55.6(10)
C078 N106 C079 O5 17.5(12)
C078 N106 C079 N107 -164.7(7)
C047 N107 C079 O5 6.0(11)
C047 N107 C079 N106 -171.9(6)
C024 N105 C080 C078 -100.2(8)
N106 C078 C080 N105 54.6(8)
C099 C078 C080 N105 -64.2(9)
C114 C078 C080 N105 177.0(6)
C051 N112 C082 C071 136.2(7)
N111 C071 C082 N112 50.7(8)
C095 C071 C082 N112 172.7(6)
C100 N610 C084 C102 -97.3(11)
C100 N610 C084 C097 144.5(9)
N103 C041 C085 C115 -166.4(8)
C029 C041 C085 C115 73.0(9)
N107 C047 C086 C127 67.0(9)
C064 C047 C086 C127 -60.0(9)
N107 C047 C086 C110 -57.0(8)
C064 C047 C086 C110 176.0(6)
C090 N601 C087 O20 -9.9(13)
C090 N601 C087 N600 173.3(7)
C111 N600 C087 O20 1.8(12)
C111 N600 C087 N601 178.7(7)
C103 N604 C088 O22 -27.6(14)
C103 N604 C088 N605 153.6(9)
C089 N605 C088 O22 2.6(13)
C089 N605 C088 N604 -178.6(8)
C088 N605 C089 C093 105.5(9)
C087 N601 C090 C074 151.6(7)
N602 C074 C090 N601 47.8(9)
C098 C074 C090 N601 169.4(6)
C045 O500 C091 C122 63.5(9)
C045 O500 C091 C123 -64.0(10)
C045 O500 C091 C119 179.3(7)
C037 N608 C092 C070 -109.9(9)
N607 C070 C092 N608 55.8(9)
C101 C070 C092 N608 -61.8(9)
C121 C070 C092 N608 178.3(6)
C060 N606 C093 C089 -119.8(8)
C060 N606 C093 C116 121.7(8)
N605 C089 C093 N606 52.2(9)
N605 C089 C093 C116 169.9(8)
N111 C071 C095 C106 -59.0(9)
C082 C071 C095 C106 -179.8(7)
N610 C084 C097 C600 -60.0(12)
C102 C084 C097 C600 -180.0(10)
N602 C074 C098 C113 -61.4(8)
C090 C074 C098 C113 175.2(7)
C084 N610 C100 O25 -5.8(15)
C084 N610 C100 N611 170.3(10)
C108 N611 C100 N610 -168.8(10)
C108 N611 C100 O25 7.8(13)
C037 N609 C102 C084 95.5(9)
N610 C084 C102 N609 51.9(10)
C097 C084 C102 N609 172.3(7)
C088 N604 C103 C062 -95.5(10)
C088 N604 C103 C112 142.8(8)
N603 C062 C103 N604 50.9(10)
N603 C062 C103 C112 171.8(7)
C036 N612 C105 C520 140.1(8)
C036 N612 C105 C108 -92.5(11)
C071 C095 C106 C124 -62.3(10)
C071 C095 C106 C126 168.8(7)
C059 N888 C107 O889 10.1(14)
C059 N888 C107 O888 -173.4(7)
C888 O888 C107 O889 -12.8(18)
C888 O888 C107 N888 170.5(15)
C100 N611 C108 C105 78.6(11)
N612 C105 C108 N611 62.2(10)
C520 C105 C108 N611 -172.3(8)
C074 C098 C113 C120 -73.7(10)
C074 C098 C113 C125 162.6(7)
C041 C085 C115 C900 111.0(10)
C041 C085 C115 C901 -128.5(9)
N606 C093 C116 C500 -171.7(9)
C089 C093 C116 C500 69.8(10)
N606 C093 C116 C501 -68.2(9)
C089 C093 C116 C501 173.3(8)
C084 C097 C600 C118 -70.7(14)
C084 C097 C600 C128 174.1(8)
C107 O888 C888 C510 -45(3)
C107 O888 C888 C511 73(2)
C107 O888 C888 C512 179.9(10)
